data_7236635
loop_
_publ_author_name
'Bell, Jon G.'
'Morris, Samuel A.'
'Aidoudi, Farida'
'McCormick, Laura J.'
'Morris, Russell E.'
'Thomas, K. Mark'

_publ_section_title
;
 Physisorption-induced structural change directing carbon monoxide
 chemisorption and nitric oxide coordination on hemilabile porous metal
 organic&#x00A0;framework NaNi3(OH)(SIP)2(H2O)5&#x00B7;H2O (SIP =
 5-sulfoisophthalate)
;
_journal_issue 45
_journal_name_full 'Journal of Materials Chemistry A'
_journal_page_first 23577
_journal_paper_doi 10.1039/C7TA05910H
_journal_volume 5
_journal_year 2017
_chemical_formula_sum 'C16 H19 Na Ni3 O21 S2'
_chemical_formula_weight 810.55
_chemical_name_common 'Nickel 5-sulphoisophthalate'
_space_group_crystal_system triclinic
_space_group_IT_number 2
_space_group_name_Hall '-P 1'
_space_group_name_H-M_alt 'P -1'
_atom_sites_solution_hydrogens mixed
_audit_creation_method SHELXL-2014/7
_audit_update_record
;
2017-05-30 deposited with the CCDC.
2017-10-23 downloaded from the CCDC.
;
_cell_angle_alpha 104.782(2)
_cell_angle_beta 89.974(2)
_cell_angle_gamma 109.954(2)
_cell_formula_units_Z 2
_cell_length_a 9.8590(11)
_cell_length_b 11.0355(13)
_cell_length_c 12.5671(14)
_cell_measurement_reflns_used 4714
_cell_measurement_temperature 300(2)
_cell_measurement_theta_max 30.75
_cell_measurement_theta_min 2.41
_cell_volume 1237.0(2)
_computing_cell_refinement 'Bruker SAINT'
_computing_data_collection 'Bruker APEX2'
_computing_data_reduction 'Bruker SAINT'
_computing_molecular_graphics 'Bruker SHELXTL'
_computing_publication_material 'Bruker SHELXTL'
_computing_structure_refinement 'SHELXL-2014 (Sheldrick 2014)'
_computing_structure_solution 'SHELXS-97 (Sheldrick 2008)'
_diffrn_ambient_temperature 300(2)
_diffrn_detector_area_resol_mean 10.42
_diffrn_measured_fraction_theta_full 0.997
_diffrn_measured_fraction_theta_max 0.990
_diffrn_measurement_device_type 'Bruker D8 with PHOTON 100 detector'
_diffrn_measurement_method '\f and \w shutterless scans'
_diffrn_radiation_type synchrotron
_diffrn_radiation_wavelength 0.7749
_diffrn_reflns_av_R_equivalents 0.0662
_diffrn_reflns_av_unetI/netI 0.0914
_diffrn_reflns_Laue_measured_fraction_full 0.997
_diffrn_reflns_Laue_measured_fraction_max 0.990
_diffrn_reflns_limit_h_max 12
_diffrn_reflns_limit_h_min -12
_diffrn_reflns_limit_k_max 14
_diffrn_reflns_limit_k_min -14
_diffrn_reflns_limit_l_max 16
_diffrn_reflns_limit_l_min -16
_diffrn_reflns_number 13217
_diffrn_reflns_point_group_measured_fraction_full 0.997
_diffrn_reflns_point_group_measured_fraction_max 0.990
_diffrn_reflns_theta_full 27.706
_diffrn_reflns_theta_max 30.809
_diffrn_reflns_theta_min 2.224
_diffrn_source 'Advanced Ligth Source, station 11.3.1'
_exptl_absorpt_coefficient_mu 3.119
_exptl_absorpt_correction_T_max 0.7461
_exptl_absorpt_correction_T_min 0.5594
_exptl_absorpt_correction_type multi-scan
_exptl_absorpt_process_details 'sadabs (G.M. Sheldrick)'
_exptl_crystal_colour green
_exptl_crystal_density_diffrn 2.176
_exptl_crystal_description rod
_exptl_crystal_F_000 820
_exptl_crystal_size_max 0.076
_exptl_crystal_size_mid 0.018
_exptl_crystal_size_min 0.009
_refine_diff_density_max 0.913
_refine_diff_density_min -1.092
_refine_diff_density_rms 0.148
_refine_ls_extinction_method none
_refine_ls_goodness_of_fit_ref 1.014
_refine_ls_hydrogen_treatment mixed
_refine_ls_matrix_type full
_refine_ls_number_parameters 398
_refine_ls_number_reflns 5909
_refine_ls_number_restraints 7
_refine_ls_restrained_S_all 1.013
_refine_ls_R_factor_all 0.0869
_refine_ls_R_factor_gt 0.0497
_refine_ls_shift/su_max 0.000
_refine_ls_shift/su_mean 0.000
_refine_ls_structure_factor_coef Fsqd
_refine_ls_weighting_details 'w=1/[\s^2^(Fo^2^)+(0.0474P)^2^+0.0921P] where P=(Fo^2^+2Fc^2^)/3'
_refine_ls_weighting_scheme calc
_refine_ls_wR_factor_gt 0.1037
_refine_ls_wR_factor_ref 0.1172
_reflns_Friedel_coverage 0.000
_reflns_number_gt 4050
_reflns_number_total 5909
_reflns_threshold_expression 'I > 2\s(I)'
_cod_data_source_file c7ta05910h2.cif
_cod_data_source_block shelx
_cod_database_code 7236635
_shelx_shelxl_version_number 2014/7
_shelx_space_group_comment
;
The symmetry employed for this shelxl refinement is uniquely defined
by the following loop, which should always be used as a source of
symmetry information in preference to the above space-group names.
They are only intended as comments.
;

loop_
_space_group_symop_operation_xyz
'x, y, z'
'-x, -y, -z'

loop_
_atom_site_label
_atom_site_type_symbol
_atom_site_fract_x
_atom_site_fract_y
_atom_site_fract_z
_atom_site_U_iso_or_equiv
_atom_site_adp_type
_atom_site_occupancy
_atom_site_site_symmetry_order
_atom_site_calc_flag
_atom_site_refinement_flags_posn
_atom_site_refinement_flags_adp
_atom_site_refinement_flags_occupancy
_atom_site_disorder_assembly
_atom_site_disorder_group
C1 C 0.1816(5) 0.5446(4) 0.0032(4) 0.0161(9) Uani 1 1 d . . . . .
C2 C 0.1956(5) -0.3259(5) 0.0609(4) 0.0165(9) Uani 1 1 d . . . . .
H2 H 0.2187 -0.2971 0.1371 0.020 Uiso 1 1 calc R U . . .
C3 C 0.1751(5) -0.2389(4) 0.0046(4) 0.0160(9) Uani 1 1 d . . . . .
C4 C 0.1457(5) -0.2809(4) -0.1096(4) 0.0167(10) Uani 1 1 d . . . . .
H4 H 0.1322 -0.2231 -0.1476 0.020 Uiso 1 1 calc R U . . .
C5 C -0.1365(5) 0.4092(4) 0.1671(4) 0.0150(9) Uani 1 1 d . . . . .
C6 C 0.1531(5) 0.5028(4) -0.1106(4) 0.0160(9) Uani 1 1 d . . . . .
H6 H 0.1451 0.4163 -0.1492 0.019 Uiso 1 1 calc R U . . .
C7 C 0.1859(5) 0.4420(4) 0.0635(4) 0.0164(10) Uani 1 1 d . . . . .
C8 C 0.1804(5) -0.1008(4) 0.0618(4) 0.0153(9) Uani 1 1 d . . . . .
C9 C 0.5764(5) 0.5963(5) 0.2713(4) 0.0184(10) Uani 1 1 d . . . . .
C10 C 0.3890(5) 0.3818(5) 0.6175(4) 0.0185(10) Uani 1 1 d . . . . .
H10 H 0.4194 0.4532 0.5861 0.022 Uiso 1 1 calc R U . . .
C11 C 0.3102(5) 0.2557(4) 0.5523(4) 0.0167(10) Uani 1 1 d . . . . .
C12 C 0.2664(5) 0.1481(5) 0.5990(4) 0.0206(10) Uani 1 1 d . . . . .
H12 H 0.2175 0.0616 0.5552 0.025 Uiso 1 1 calc R U . . .
C13 C 0.2965(5) 0.1719(4) -0.2895(4) 0.0173(10) Uani 1 1 d . . . . .
C14 C 0.6259(5) 0.7003(5) 0.2225(4) 0.0197(10) Uani 1 1 d . . . . .
H14 H 0.6080 0.6854 0.1467 0.024 Uiso 1 1 calc R U . . .
C15 C 0.4923(5) 0.4569(4) 0.2028(4) 0.0171(10) Uani 1 1 d . . . . .
C16 C 0.2716(5) 0.2382(4) 0.4324(4) 0.0181(10) Uani 1 1 d . . . . .
Na1 Na -0.0568(3) 0.2590(2) 0.4692(2) 0.0422(6) Uani 1 1 d . . . . .
Ni1 Ni 0.12779(6) 0.14294(5) 0.01822(5) 0.01358(14) Uani 1 1 d . . . . .
Ni2 Ni 0.33378(6) 0.16889(6) 0.20345(5) 0.01467(14) Uani 1 1 d . . . . .
Ni3 Ni 0.20159(6) 0.38479(6) 0.28372(5) 0.01506(15) Uani 1 1 d . . . . .
O1 O 0.1592(4) 0.3254(3) 0.0030(3) 0.0194(7) Uani 1 1 d . . . . .
O2 O 0.2085(4) 0.4818(3) 0.1673(3) 0.0211(8) Uani 1 1 d . . . . .
O3 O 0.0980(3) -0.0562(3) 0.0155(3) 0.0149(7) Uani 1 1 d . . . . .
O4 O 0.2663(4) -0.0342(3) 0.1451(3) 0.0210(8) Uani 1 1 d . . . . .
O5 O 0.4116(3) 0.3767(3) 0.2548(3) 0.0150(7) Uani 1 1 d . . . . .
O6 O 0.5058(4) 0.4269(3) 0.1024(3) 0.0255(8) Uani 1 1 d . . . . .
O7 O 0.3132(4) 0.1595(3) 0.3612(3) 0.0226(8) Uani 1 1 d . . . . .
O8 O 0.2012(4) 0.3072(3) 0.4153(3) 0.0214(7) Uani 1 1 d . . . . .
O9 O 0.1246(4) 0.0764(3) -0.1533(3) 0.0237(8) Uani 1 1 d . . . . .
O10 O 0.3502(4) 0.0331(4) -0.1666(3) 0.0280(8) Uani 1 1 d . . . . .
O11 O 0.1541(5) -0.0810(3) -0.3143(3) 0.0370(11) Uani 1 1 d . . . . .
O12 O -0.0027(4) 0.3848(3) 0.3318(3) 0.0209(7) Uani 1 1 d . . . . .
O13 O -0.2386(4) 0.3966(4) 0.3566(3) 0.0257(8) Uani 1 1 d . . . . .
O14 O 0.0376(4) 0.4028(3) 0.6488(3) 0.0281(9) Uani 1 1 d . . . . .
O15 O 0.1395(3) 0.1948(3) 0.1826(3) 0.0144(7) Uani 1 1 d . . . . .
H15 H 0.0606 0.1322 0.2104 0.017 Uiso 1 1 calc R U . . .
O1W O 0.3498(4) 0.1850(3) 0.0406(3) 0.0180(7) Uani 1 1 d D . . . .
O2WB O -0.3401(17) 0.1751(14) 0.4973(13) 0.070 Uiso 0.431(10) 1 d . U P . .
O2WA O -0.2675(13) 0.1860(10) 0.5509(10) 0.070 Uiso 0.569(10) 1 d . U P . .
O3W O 0.5418(4) 0.1747(4) 0.2191(4) 0.0322(9) Uani 1 1 d D . . . .
O4W O 0.2880(4) 0.5634(4) 0.4067(3) 0.0311(9) Uani 1 1 d . . . . .
O5W O -0.0840(9) 0.1202(8) 0.6366(8) 0.141(4) Uani 1 1 d . . . . .
OSA O 0.434(2) -0.041(2) 0.343(2) 0.050 Uiso 0.231(13) 1 d . U . A 1
OSB O 0.4789(14) 0.0139(14) 0.3974(12) 0.050 Uiso 0.424(12) 1 d . U . B 2
S1 S 0.22667(14) 0.03928(11) -0.22742(10) 0.0188(3) Uani 1 1 d . . . . .
S2 S -0.10099(13) 0.45292(11) 0.31197(10) 0.0171(2) Uani 1 1 d . . . . .
H1A H 0.401(5) 0.2724(13) 0.051(4) 0.020 Uiso 1 1 d D U . . .
H1B H 0.370(5) 0.137(3) -0.023(2) 0.020 Uiso 1 1 d D U . . .
H3A H 0.572(5) 0.105(3) 0.204(4) 0.020 Uiso 1 1 d D U . . .
H3B H 0.608(4) 0.245(3) 0.268(3) 0.020 Uiso 1 1 d D U . . .

loop_
_atom_site_aniso_label
_atom_site_aniso_U_11
_atom_site_aniso_U_22
_atom_site_aniso_U_33
_atom_site_aniso_U_23
_atom_site_aniso_U_13
_atom_site_aniso_U_12
C1 0.016(2) 0.014(2) 0.018(2) 0.0067(19) 0.0033(18) 0.0034(17)
C2 0.018(2) 0.018(2) 0.011(2) 0.0029(18) -0.0027(18) 0.0052(17)
C3 0.019(2) 0.009(2) 0.019(2) 0.0019(18) 0.0020(19) 0.0057(17)
C4 0.022(2) 0.012(2) 0.018(2) 0.0058(19) -0.0032(19) 0.0061(17)
C5 0.018(2) 0.015(2) 0.013(2) 0.0032(18) 0.0027(18) 0.0078(17)
C6 0.016(2) 0.012(2) 0.019(2) 0.0034(18) 0.0026(19) 0.0040(16)
C7 0.019(2) 0.014(2) 0.016(2) 0.0042(18) 0.0004(19) 0.0048(17)
C8 0.019(2) 0.011(2) 0.015(2) 0.0030(18) 0.0012(19) 0.0054(17)
C9 0.017(2) 0.018(2) 0.018(2) 0.0048(19) -0.0005(19) 0.0018(17)
C10 0.019(2) 0.016(2) 0.019(3) 0.008(2) 0.003(2) 0.0025(18)
C11 0.016(2) 0.014(2) 0.017(2) 0.0022(18) -0.0001(18) 0.0026(17)
C12 0.025(3) 0.017(2) 0.017(3) 0.005(2) 0.002(2) 0.0036(19)
C13 0.020(2) 0.013(2) 0.016(2) 0.0061(19) 0.0027(19) 0.0014(17)
C14 0.023(2) 0.018(2) 0.015(2) 0.0048(19) 0.002(2) 0.0043(19)
C15 0.015(2) 0.016(2) 0.017(2) 0.0028(19) -0.0065(19) 0.0021(17)
C16 0.019(2) 0.014(2) 0.018(2) 0.0070(19) -0.0014(19) -0.0019(17)
Na1 0.0550(16) 0.0326(13) 0.0270(13) -0.0025(10) 0.0013(11) 0.0083(11)
Ni1 0.0164(3) 0.0099(3) 0.0123(3) 0.0023(2) -0.0020(2) 0.0026(2)
Ni2 0.0165(3) 0.0122(3) 0.0132(3) 0.0010(2) -0.0020(2) 0.0042(2)
Ni3 0.0186(3) 0.0127(3) 0.0129(3) 0.0023(2) -0.0001(2) 0.0051(2)
O1 0.0296(19) 0.0097(15) 0.0203(18) 0.0067(14) -0.0003(15) 0.0066(13)
O2 0.0301(19) 0.0162(16) 0.0161(18) 0.0035(14) 0.0005(15) 0.0077(14)
O3 0.0189(16) 0.0091(14) 0.0159(17) 0.0027(13) -0.0010(13) 0.0044(12)
O4 0.0297(19) 0.0123(15) 0.0171(18) -0.0021(14) -0.0097(15) 0.0070(13)
O5 0.0155(16) 0.0122(15) 0.0145(17) 0.0035(13) 0.0002(13) 0.0014(12)
O6 0.030(2) 0.0181(17) 0.0170(19) -0.0004(14) 0.0031(15) -0.0021(14)
O7 0.039(2) 0.0209(17) 0.0122(17) 0.0013(14) -0.0005(15) 0.0179(15)
O8 0.0278(19) 0.0250(18) 0.0165(18) 0.0065(15) 0.0007(15) 0.0150(15)
O9 0.0226(18) 0.0283(19) 0.0194(19) 0.0079(15) 0.0029(15) 0.0071(14)
O10 0.035(2) 0.0277(19) 0.026(2) 0.0076(16) 0.0040(17) 0.0156(16)
O11 0.062(3) 0.0149(17) 0.018(2) 0.0024(15) -0.0043(19) -0.0047(17)
O12 0.0212(18) 0.0227(17) 0.0205(19) 0.0043(15) -0.0004(14) 0.0111(14)
O13 0.0224(18) 0.032(2) 0.0191(19) 0.0030(16) 0.0039(15) 0.0085(15)
O14 0.038(2) 0.0179(18) 0.021(2) -0.0021(15) -0.0043(16) 0.0055(15)
O15 0.0144(15) 0.0132(15) 0.0149(17) 0.0025(13) 0.0009(13) 0.0050(12)
O1W 0.0212(17) 0.0134(15) 0.0141(17) 0.0007(13) 0.0018(14) 0.0017(13)
O3W 0.0204(19) 0.0211(19) 0.048(3) -0.0044(18) -0.0071(18) 0.0089(15)
O4W 0.030(2) 0.0242(19) 0.028(2) -0.0041(16) 0.0022(17) 0.0044(15)
O5W 0.110(7) 0.082(5) 0.200(10) 0.027(6) 0.010(6) 0.004(5)
S1 0.0281(6) 0.0108(5) 0.0131(6) 0.0023(4) 0.0007(5) 0.0022(4)
S2 0.0198(6) 0.0153(5) 0.0136(6) 0.0011(4) 0.0000(5) 0.0050(4)

loop_
_atom_type_symbol
_atom_type_description
_atom_type_scat_dispersion_real
_atom_type_scat_dispersion_imag
_atom_type_scat_source
C C 0.0040 0.0020 'Calculated using XDISP in WinGX (Farrugia, 1999)'
H H 0.0000 0.0000 'Calculated using XDISP in WinGX (Farrugia, 1999)'
O O 0.0133 0.0073 'Calculated using XDISP in WinGX (Farrugia, 1999)'
Na Na 0.0434 0.0300 'Calculated using XDISP in WinGX (Farrugia, 1999)'
S S 0.1434 0.1473 'Calculated using XDISP in WinGX (Farrugia, 1999)'
Ni Ni 0.3222 1.3014 'Calculated using XDISP in WinGX (Farrugia, 1999)'

loop_
_geom_angle_atom_site_label_1
_geom_angle_atom_site_label_2
_geom_angle_atom_site_label_3
_geom_angle
_geom_angle_site_symmetry_1
_geom_angle_site_symmetry_3
C6 C1 C2 120.3(4) . 1_565
C6 C1 C7 118.3(4) . .
C2 C1 C7 121.3(4) 1_565 .
C1 C2 C3 120.0(4) 1_545 .
C1 C2 H2 120.0 1_545 .
C3 C2 H2 120.0 . .
C4 C3 C2 119.7(4) . .
C4 C3 C8 117.3(4) . .
C2 C3 C8 123.0(4) . .
C5 C4 C3 119.9(4) 2 .
C5 C4 H4 120.0 2 .
C3 C4 H4 120.0 . .
C4 C5 C6 120.3(4) 2 2_565
C4 C5 S2 116.7(4) 2 .
C6 C5 S2 123.0(4) 2_565 .
C1 C6 C5 119.7(4) . 2_565
C1 C6 H6 120.2 . .
C5 C6 H6 120.2 2_565 .
O1 C7 O2 127.7(4) . .
O1 C7 C1 115.3(4) . .
O2 C7 C1 117.0(4) . .
O4 C8 O3 124.2(4) . .
O4 C8 C3 119.8(4) . .
O3 C8 C3 115.9(4) . .
C10 C9 C14 120.2(4) 2_666 .
C10 C9 C15 119.3(4) 2_666 .
C14 C9 C15 120.4(4) . .
C11 C10 C9 121.0(4) . 2_666
C11 C10 H10 119.5 . .
C9 C10 H10 119.5 2_666 .
C10 C11 C12 119.6(4) . .
C10 C11 C16 118.8(4) . .
C12 C11 C16 121.7(4) . .
C13 C12 C11 119.0(4) 1_556 .
C13 C12 H12 120.5 1_556 .
C11 C12 H12 120.5 . .
C12 C13 C14 121.8(4) 1_554 2_665
C12 C13 S1 119.3(3) 1_554 .
C14 C13 S1 118.9(4) 2_665 .
C9 C14 C13 118.4(4) . 2_665
C9 C14 H14 120.8 . .
C13 C14 H14 120.8 2_665 .
O6 C15 O5 125.1(4) . .
O6 C15 C9 118.8(4) . .
O5 C15 C9 116.1(4) . .
O8 C16 O7 127.0(5) . .
O8 C16 C11 114.5(4) . .
O7 C16 C11 118.5(4) . .
O2WA Na1 O11 89.6(3) . 2
O2WA Na1 O14 84.4(3) . .
O11 Na1 O14 166.87(18) 2 .
O2WA Na1 O12 129.8(3) . .
O11 Na1 O12 82.23(14) 2 .
O14 Na1 O12 110.54(15) . .
O2WA Na1 O8 163.4(3) . .
O11 Na1 O8 93.55(16) 2 .
O14 Na1 O8 89.00(14) . .
O12 Na1 O8 66.80(13) . .
O2WA Na1 O2WB 19.9(3) . .
O11 Na1 O2WB 77.4(3) 2 .
O14 Na1 O2WB 99.7(4) . .
O12 Na1 O2WB 111.8(4) . .
O8 Na1 O2WB 170.9(3) . .
O2WA Na1 O5W 56.7(4) . .
O11 Na1 O5W 100.6(2) 2 .
O14 Na1 O5W 66.4(2) . .
O12 Na1 O5W 173.2(2) . .
O8 Na1 O5W 106.7(2) . .
O2WB Na1 O5W 74.9(4) . .
O2WA Na1 S2 108.0(3) . .
O11 Na1 S2 86.02(12) 2 .
O14 Na1 S2 106.94(12) . .
O12 Na1 S2 22.43(9) . .
O8 Na1 S2 88.48(10) . .
O2WB Na1 S2 91.4(3) . .
O5W Na1 S2 162.8(2) . .
O1 Ni1 O15 95.49(13) . .
O1 Ni1 O1W 91.60(13) . .
O15 Ni1 O1W 84.88(13) . .
O1 Ni1 O9 88.70(14) . .
O15 Ni1 O9 174.87(14) . .
O1W Ni1 O9 92.06(13) . .
O1 Ni1 O3 100.15(13) . 2
O15 Ni1 O3 98.86(12) . 2
O1W Ni1 O3 167.22(12) . 2
O9 Ni1 O3 83.26(13) . 2
O1 Ni1 O3 173.61(13) . .
O15 Ni1 O3 90.78(12) . .
O1W Ni1 O3 87.69(12) . .
O9 Ni1 O3 84.98(13) . .
O3 Ni1 O3 80.07(13) 2 .
O1 Ni1 Ni2 108.13(10) . .
O15 Ni1 Ni2 43.43(9) . .
O1W Ni1 Ni2 44.77(9) . .
O9 Ni1 Ni2 132.24(10) . .
O3 Ni1 Ni2 133.53(9) 2 .
O3 Ni1 Ni2 75.69(9) . .
O7 Ni2 O4 92.08(14) . .
O7 Ni2 O3W 89.75(16) . .
O4 Ni2 O3W 89.23(14) . .
O7 Ni2 O15 94.99(14) . .
O4 Ni2 O15 99.22(13) . .
O3W Ni2 O15 170.13(14) . .
O7 Ni2 O5 90.97(13) . .
O4 Ni2 O5 176.28(14) . .
O3W Ni2 O5 88.66(14) . .
O15 Ni2 O5 82.62(12) . .
O7 Ni2 O1W 177.29(14) . .
O4 Ni2 O1W 89.73(13) . .
O3W Ni2 O1W 92.29(16) . .
O15 Ni2 O1W 82.72(13) . .
O5 Ni2 O1W 87.29(12) . .
O7 Ni2 Ni1 134.04(11) . .
O4 Ni2 Ni1 83.41(10) . .
O3W Ni2 Ni1 135.65(13) . .
O15 Ni2 Ni1 41.69(9) . .
O5 Ni2 Ni1 95.98(9) . .
O1W Ni2 Ni1 44.22(9) . .
O2 Ni3 O15 98.27(13) . .
O2 Ni3 O8 173.39(14) . .
O15 Ni3 O8 88.34(13) . .
O2 Ni3 O4W 91.90(15) . .
O15 Ni3 O4W 167.98(15) . .
O8 Ni3 O4W 81.55(15) . .
O2 Ni3 O12 96.11(14) . .
O15 Ni3 O12 98.74(13) . .
O8 Ni3 O12 82.66(14) . .
O4W Ni3 O12 86.46(14) . .
O2 Ni3 O5 91.51(13) . .
O15 Ni3 O5 81.81(12) . .
O8 Ni3 O5 89.58(13) . .
O4W Ni3 O5 91.58(14) . .
O12 Ni3 O5 172.19(13) . .
C7 O1 Ni1 139.0(3) . .
C7 O2 Ni3 132.4(3) . .
C8 O3 Ni1 126.5(3) . 2
C8 O3 Ni1 128.9(3) . .
Ni1 O3 Ni1 99.93(13) 2 .
C8 O4 Ni2 124.4(3) . .
C15 O5 Ni2 126.8(3) . .
C15 O5 Ni3 117.6(3) . .
Ni2 O5 Ni3 92.85(11) . .
C16 O7 Ni2 123.5(3) . .
C16 O8 Ni3 128.2(3) . .
C16 O8 Na1 120.0(3) . .
Ni3 O8 Na1 103.48(15) . .
S1 O9 Ni1 134.1(2) . .
S1 O11 Na1 172.3(3) . 2
S2 O12 Ni3 135.4(2) . .
S2 O12 Na1 118.4(2) . .
Ni3 O12 Na1 105.61(15) . .
S2 O14 Na1 131.2(2) 2_566 .
Ni1 O15 Ni3 126.37(16) . .
Ni1 O15 Ni2 94.88(13) . .
Ni3 O15 Ni2 96.18(12) . .
Ni1 O15 H15 111.9 . .
Ni3 O15 H15 111.9 . .
Ni2 O15 H15 111.9 . .
Ni1 O1W Ni2 91.01(13) . .
Ni1 O1W H1A 112(3) . .
Ni2 O1W H1A 103(3) . .
Ni1 O1W H1B 104(3) . .
Ni2 O1W H1B 135(3) . .
H1A O1W H1B 110(2) . .
O2WA O2WB Na1 56.6(11) . .
O2WB O2WA Na1 103.5(13) . .
Ni2 O3W H3A 127(3) . .
Ni2 O3W H3B 120(3) . .
H3A O3W H3B 109(2) . .
O11 S1 O9 111.3(2) . .
O11 S1 O10 113.5(2) . .
O9 S1 O10 111.8(2) . .
O11 S1 C13 107.6(2) . .
O9 S1 C13 105.3(2) . .
O10 S1 C13 106.8(2) . .
O14 S2 O13 113.4(2) 2_566 .
O14 S2 O12 113.3(2) 2_566 .
O13 S2 O12 109.1(2) . .
O14 S2 C5 108.1(2) 2_566 .
O13 S2 C5 107.2(2) . .
O12 S2 C5 105.2(2) . .
O14 S2 Na1 120.35(17) 2_566 .
O13 S2 Na1 71.58(16) . .
O12 S2 Na1 39.13(14) . .
C5 S2 Na1 127.73(16) . .

loop_
_geom_bond_atom_site_label_1
_geom_bond_atom_site_label_2
_geom_bond_distance
_geom_bond_site_symmetry_2
C1 C6 1.384(7) .
C1 C2 1.387(6) 1_565
C1 C7 1.526(6) .
C2 C1 1.387(6) 1_545
C2 C3 1.394(6) .
C2 H2 0.9300 .
C3 C4 1.389(6) .
C3 C8 1.493(6) .
C4 C5 1.387(6) 2
C4 H4 0.9300 .
C5 C4 1.387(6) 2
C5 C6 1.390(6) 2_565
C5 S2 1.763(5) .
C6 C5 1.390(6) 2_565
C6 H6 0.9300 .
C7 O1 1.253(5) .
C7 O2 1.259(6) .
C8 O4 1.240(5) .
C8 O3 1.288(5) .
C9 C10 1.378(7) 2_666
C9 C14 1.382(6) .
C9 C15 1.500(6) .
C10 C11 1.375(6) .
C10 C9 1.378(7) 2_666
C10 H10 0.9300 .
C11 C12 1.396(6) .
C11 C16 1.501(7) .
C12 C13 1.371(7) 1_556
C12 H12 0.9300 .
C13 C12 1.372(7) 1_554
C13 C14 1.393(6) 2_665
C13 S1 1.766(4) .
C14 C13 1.393(6) 2_665
C14 H14 0.9300 .
C15 O6 1.239(6) .
C15 O5 1.288(5) .
C16 O8 1.247(6) .
C16 O7 1.253(6) .
Na1 O2WA 2.301(11) .
Na1 O11 2.309(4) 2
Na1 O14 2.376(4) .
Na1 O12 2.431(4) .
Na1 O8 2.544(4) .
Na1 O2WB 2.681(15) .
Na1 O5W 2.864(10) .
Na1 S2 3.387(3) .
Ni1 O1 1.990(3) .
Ni1 O15 1.990(3) .
Ni1 O1W 2.080(3) .
Ni1 O9 2.089(4) .
Ni1 O3 2.095(3) 2
Ni1 O3 2.106(3) .
Ni1 Ni2 2.9820(9) .
Ni2 O7 2.018(3) .
Ni2 O4 2.037(3) .
Ni2 O3W 2.038(4) .
Ni2 O15 2.058(3) .
Ni2 O5 2.076(3) .
Ni2 O1W 2.100(3) .
Ni3 O2 2.010(3) .
Ni3 O15 2.037(3) .
Ni3 O8 2.046(3) .
Ni3 O4W 2.074(4) .
Ni3 O12 2.103(3) .
Ni3 O5 2.129(3) .
O3 Ni1 2.095(3) 2
O9 S1 1.460(4) .
O10 S1 1.468(4) .
O11 S1 1.442(4) .
O11 Na1 2.309(4) 2
O12 S2 1.470(3) .
O13 S2 1.464(4) .
O14 S2 1.445(3) 2_566
O15 H15 0.9800 .
O1W H1A 0.898(10) .
O1W H1B 0.898(10) .
O2WB O2WA 0.939(15) .
O3W H3A 0.895(10) .
O3W H3B 0.901(10) .
S2 O14 1.445(3) 2_566
